data_4123680
loop_
_publ_author_name
'Aguirre-D\'iaz, Lina Mar\'ia'
'G\'andara, Felipe'
'Iglesias, Marta'
'Snejko, Natalia'
'Guti\'errez-Puebla, Enrique'
'Monge, M \'Angeles'

_publ_section_title
;
 Tunable catalytic activity of solid solution metal-organic frameworks in
 one-pot multicomponent reactions.
;
_journal_issue 19
_journal_name_full 'Journal of the American Chemical Society'
_journal_page_first 6132
_journal_page_last 6135
_journal_paper_doi 10.1021/jacs.5b02313
_journal_volume 137
_journal_year 2015
_chemical_formula_moiety 'C18 H10 F6 In O5'
_chemical_formula_sum 'C18 H10 F6 In O5'
_chemical_formula_weight 535.08
_chemical_name_systematic
;
 ?
;
_space_group_crystal_system monoclinic
_space_group_IT_number 15
_space_group_name_Hall '-C 2yc'
_space_group_name_H-M_alt 'C 1 2/c 1'
_symmetry_space_group_name_Hall '-C 2yc'
_symmetry_space_group_name_H-M 'C 1 2/c 1'
_atom_sites_solution_hydrogens geom
_atom_sites_solution_primary heavy
_audit_creation_date 2015-01-28
_audit_creation_method
;
Olex2 1.2
(compiled 2014.11.28 svn.r3106 for OlexSys, GUI svn.r4959)
;
_cell_angle_alpha 90
_cell_angle_beta 107.305(3)
_cell_angle_gamma 90
_cell_formula_units_Z 8
_cell_length_a 25.3750(13)
_cell_length_b 13.1271(6)
_cell_length_c 13.1893(6)
_cell_measurement_reflns_used 2334
_cell_measurement_temperature 296(2)
_cell_measurement_theta_max 64.23
_cell_measurement_theta_min 3.83
_cell_volume 4194.5(4)
_computing_cell_refinement 'SAINT v8.34A (Bruker, 2013)'
_computing_data_reduction 'SAINT v8.34A (Bruker, 2013)'
_computing_molecular_graphics 'Olex2 (Dolomanov et al., 2009)'
_computing_publication_material 'Olex2 (Dolomanov et al., 2009)'
_computing_structure_refinement 'XL (Sheldrick, 2008)'
_computing_structure_solution 'XS (Sheldrick, 2008)'
_diffrn_ambient_temperature 296.15
_diffrn_measured_fraction_theta_full 0.909
_diffrn_measured_fraction_theta_max 0.962
_diffrn_measurement_device_type 'Bruker APEX-II CCD'
_diffrn_measurement_method '\f and \w scans'
_diffrn_radiation_type CuK\a
_diffrn_radiation_wavelength 1.54178
_diffrn_reflns_av_R_equivalents 0.1438
_diffrn_reflns_av_unetI/netI 0.1131
_diffrn_reflns_laue_measured_fraction_full 0.909
_diffrn_reflns_laue_measured_fraction_max 0.962
_diffrn_reflns_limit_h_max 29
_diffrn_reflns_limit_h_min -29
_diffrn_reflns_limit_k_max 14
_diffrn_reflns_limit_k_min -15
_diffrn_reflns_limit_l_max 10
_diffrn_reflns_limit_l_min -15
_diffrn_reflns_number 12092
_diffrn_reflns_point_group_measured_fraction_full 0.909
_diffrn_reflns_point_group_measured_fraction_max 0.962
_diffrn_reflns_theta_full 67.679
_diffrn_reflns_theta_max 64.919
_diffrn_reflns_theta_min 3.649
_diffrn_standards_number 0
_exptl_absorpt_coefficient_mu 9.752
_exptl_absorpt_correction_T_max 0.7524
_exptl_absorpt_correction_T_min 0.5208
_exptl_absorpt_correction_type multi-scan
_exptl_absorpt_process_details
;
SADABS-2014/2 (Bruker,2014/2) was used for absorption correction.
wR2(int) was 0.1026 before and 0.0668 after correction.
The Ratio of minimum to maximum transmission is 0.6922.
The \l/2 correction factor is 0.00150.
;
_exptl_crystal_colour colourless
_exptl_crystal_density_diffrn 1.695
_exptl_crystal_description plate
_exptl_crystal_F_000 2088
_exptl_crystal_size_max 0.04
_exptl_crystal_size_mid 0.02
_exptl_crystal_size_min 0.02
_refine_diff_density_max 2.214
_refine_diff_density_min -1.617
_refine_diff_density_rms 0.334
_refine_ls_extinction_method none
_refine_ls_goodness_of_fit_ref 1.025
_refine_ls_hydrogen_treatment constr
_refine_ls_matrix_type full
_refine_ls_number_parameters 273
_refine_ls_number_reflns 3439
_refine_ls_number_restraints 0
_refine_ls_restrained_S_all 1.025
_refine_ls_R_factor_all 0.1263
_refine_ls_R_factor_gt 0.0761
_refine_ls_shift/su_max 0.000
_refine_ls_shift/su_mean 0.000
_refine_ls_structure_factor_coef Fsqd
_refine_ls_weighting_details 'w=1/[\s^2^(Fo^2^)+(0.1631P)^2^] where P=(Fo^2^+2Fc^2^)/3'
_refine_ls_weighting_scheme calc
_refine_ls_wR_factor_gt 0.1879
_refine_ls_wR_factor_ref 0.2552
_reflns_Friedel_coverage 0.000
_reflns_number_gt 2273
_reflns_number_total 3439
_reflns_threshold_expression 'I > 2\s(I)'
_cod_data_source_file ja5b02313_si_003.cif
_cod_data_source_block InPF-11beta
_cod_depositor_comments 'Adding full bibliography for 4123555--4123680.cif.'
_cod_database_code 4123680
_shelxl_version_number 2014-3
_shelx_space_group_comment
;
The symmetry employed for this shelxl refinement is uniquely defined
by the following loop, which should always be used as a source of
symmetry information in preference to the above space-group names.
They are only intended as comments.
;
_shelx_estimated_absorpt_t_max 0.829
_shelx_estimated_absorpt_t_min 0.696
_olex2_refinement_description
;
1. Fixed Uiso
 At 1.2 times of:
  All C(H) groups, All C(H,H) groups
2.a Secondary CH2 refined with riding coordinates:
 C1(H1A,H1B)
2.b Aromatic/amide H refined with riding coordinates:
 C14(H14), C16(H16), C17(H17), C18(H18), C19(H19), C24(H24), C25(H25),
 C0AA(H0AA)
;
_olex2_submission_special_instructions 'No special instructions were received'

loop_
_space_group_symop_operation_xyz
'x, y, z'
'-x, y, -z+1/2'
'x+1/2, y+1/2, z'
'-x+1/2, y+1/2, -z+1/2'
'-x, -y, -z'
'x, -y, z-1/2'
'-x+1/2, -y+1/2, -z'
'x+1/2, -y+1/2, z-1/2'

loop_
_atom_site_label
_atom_site_type_symbol
_atom_site_fract_x
_atom_site_fract_y
_atom_site_fract_z
_atom_site_U_iso_or_equiv
_atom_site_adp_type
_atom_site_occupancy
_atom_site_site_symmetry_order
_atom_site_calc_flag
_atom_site_refinement_flags_posn
_atom_site_refinement_flags_adp
_atom_site_refinement_flags_occupancy
In1 In 0.5000 0.5000 0.5000 0.0262(4) Uani 1 2 d S T P
In2 In 0.5000 0.60983(9) 0.7500 0.0249(4) Uani 1 2 d S T P
O1AA O 0.4816(4) 0.4842(7) 0.6410(7) 0.029(2) Uani 1 1 d . . .
O0AA O 0.4204(4) 0.4368(9) 0.4139(8) 0.040(2) Uani 1 1 d . . .
O2 O 0.5876(4) 0.6051(8) 0.7516(8) 0.041(2) Uani 1 1 d . . .
O3 O 0.5215(4) 0.7265(7) 0.8668(7) 0.038(2) Uani 1 1 d . . .
O4 O 0.4604(4) 0.6468(7) 0.4766(7) 0.038(2) Uani 1 1 d . . .
C5 C 0.4574(6) 0.7228(12) 0.5348(12) 0.045(4) Uani 1 1 d . . .
F7 F 0.3233(5) 1.1366(9) 0.4843(11) 0.077(4) Uani 1 1 d . . .
F9 F 0.2958(5) 1.2314(8) 0.3470(12) 0.095(5) Uani 1 1 d . . .
C10 C 0.3946(6) 0.4293(11) 0.3165(12) 0.036(3) Uani 1 1 d . . .
F11 F 0.3494(5) 1.0365(13) 0.1577(10) 0.085(4) Uani 1 1 d . . .
F12 F 0.4106(5) 1.1244(12) 0.2694(11) 0.093(5) Uani 1 1 d . . .
C13 C 0.3682(6) 0.9814(11) 0.3796(13) 0.040(4) Uani 1 1 d . . .
C14 C 0.3621(7) 0.8883(13) 0.3321(13) 0.048(4) Uani 1 1 d . . .
H14 H 0.3375 0.8816 0.2643 0.057 Uiso 1 1 calc R . .
F15 F 0.3828(6) 1.2129(8) 0.4225(12) 0.103(5) Uani 1 1 d . . .
C16 C 0.4399(7) 0.9101(11) 0.5279(12) 0.041(4) Uani 1 1 d . . .
H16 H 0.4665 0.9172 0.5935 0.049 Uiso 1 1 calc R . .
C17 C 0.3035(6) 0.4486(12) 0.1815(12) 0.040(4) Uani 1 1 d . . .
H17 H 0.3172 0.4142 0.1331 0.049 Uiso 1 1 calc R . .
C18 C 0.3145(8) 0.5182(13) 0.3517(14) 0.053(5) Uani 1 1 d . . .
H18 H 0.3363 0.5288 0.4213 0.064 Uiso 1 1 calc R . .
C19 C 0.2490(7) 0.4831(13) 0.1532(14) 0.047(4) Uani 1 1 d . . .
H19 H 0.2259 0.4689 0.0856 0.056 Uiso 1 1 calc R . .
C20 C 0.3364(6) 0.4672(11) 0.2841(12) 0.036(3) Uani 1 1 d . . .
C21 C 0.4292(6) 0.8155(12) 0.4792(12) 0.040(4) Uani 1 1 d . . .
C22 C 0.2294(6) 0.5356(12) 0.2198(13) 0.043(4) Uani 1 1 d . . .
F23 F 0.3346(6) 1.1927(10) 0.1844(11) 0.098(5) Uani 1 1 d . . .
C24 C 0.2628(6) 0.5536(15) 0.3218(14) 0.054(5) Uani 1 1 d . . .
H24 H 0.2494 0.5902 0.3693 0.064 Uiso 1 1 calc R . .
C25 C 0.4105(7) 0.9933(12) 0.4772(14) 0.048(4) Uani 1 1 d . . .
H25 H 0.4185 1.0577 0.5072 0.058 Uiso 1 1 calc R . .
C27 C 0.3331(8) 1.1661(14) 0.3922(19) 0.065(6) Uani 1 1 d . . .
C29 C 0.3566(8) 1.1045(18) 0.2333(19) 0.072(7) Uani 1 1 d . . .
C30 C 0.3312(6) 1.0718(13) 0.3224(15) 0.050(5) Uani 1 1 d . . .
C0AA C 0.3905(6) 0.8044(12) 0.3799(12) 0.044(4) Uani 1 1 d . . .
H0AA H 0.3841 0.7411 0.3468 0.053 Uiso 1 1 calc R . .
C1 C 0.4769(7) 0.3909(14) 0.6944(12) 0.050(5) Uani 1 1 d . . .
H1A H 0.4818 0.3330 0.6524 0.060 Uiso 1 1 calc R . .
H1B H 0.4407 0.3861 0.7046 0.060 Uiso 1 1 calc R . .

loop_
_atom_site_aniso_label
_atom_site_aniso_U_11
_atom_site_aniso_U_22
_atom_site_aniso_U_33
_atom_site_aniso_U_23
_atom_site_aniso_U_13
_atom_site_aniso_U_12
In1 0.0306(7) 0.0273(7) 0.0182(7) -0.0028(4) 0.0036(6) 0.0026(5)
In2 0.0305(7) 0.0270(7) 0.0163(7) 0.000 0.0056(5) 0.000
O1AA 0.049(6) 0.029(5) 0.009(4) -0.003(3) 0.007(4) -0.005(4)
O0AA 0.023(5) 0.063(7) 0.027(6) -0.003(5) -0.004(4) -0.010(5)
O2 0.026(5) 0.058(7) 0.036(6) -0.012(5) 0.005(4) -0.010(5)
O3 0.046(6) 0.037(5) 0.031(6) -0.006(4) 0.013(5) 0.004(5)
O4 0.055(6) 0.024(5) 0.032(5) -0.004(4) 0.008(5) 0.023(5)
C5 0.041(8) 0.042(8) 0.036(9) 0.005(7) -0.014(7) -0.003(7)
F7 0.072(7) 0.056(7) 0.089(9) -0.019(6) 0.003(7) 0.025(6)
F9 0.081(8) 0.032(5) 0.141(12) 0.004(6) -0.018(8) 0.023(6)
C10 0.038(8) 0.032(7) 0.038(9) -0.006(6) 0.010(7) -0.004(6)
F11 0.056(7) 0.137(12) 0.063(8) 0.024(8) 0.021(6) -0.003(8)
F12 0.042(6) 0.137(12) 0.103(10) 0.035(9) 0.023(6) -0.008(7)
C13 0.030(7) 0.029(7) 0.055(10) 0.005(7) 0.006(7) -0.008(6)
C14 0.037(8) 0.062(11) 0.032(9) 0.008(8) -0.008(7) -0.001(8)
F15 0.095(10) 0.037(6) 0.144(13) 0.015(7) -0.016(9) -0.018(6)
C16 0.045(9) 0.037(8) 0.035(8) -0.001(6) 0.002(7) -0.011(7)
C17 0.039(8) 0.047(9) 0.043(9) -0.015(7) 0.024(7) 0.011(7)
C18 0.071(12) 0.046(9) 0.042(10) -0.017(8) 0.015(9) -0.004(8)
C19 0.033(8) 0.053(9) 0.043(10) -0.012(8) -0.004(8) -0.001(7)
C20 0.036(8) 0.031(7) 0.042(9) -0.015(6) 0.012(7) -0.013(6)
C21 0.038(8) 0.044(9) 0.034(8) -0.005(7) 0.002(7) -0.008(7)
C22 0.030(8) 0.045(9) 0.050(10) -0.017(8) 0.008(7) -0.007(7)
F23 0.089(9) 0.079(9) 0.115(11) 0.065(8) 0.011(8) 0.005(7)
C24 0.034(8) 0.076(12) 0.058(11) -0.042(10) 0.023(8) -0.012(8)
C25 0.048(10) 0.039(9) 0.051(11) -0.009(7) 0.007(9) 0.010(7)
C27 0.046(10) 0.046(10) 0.093(16) 0.019(10) 0.006(11) -0.012(9)
C29 0.042(10) 0.089(15) 0.073(15) 0.051(13) -0.002(10) -0.030(10)
C30 0.028(8) 0.045(9) 0.070(12) 0.022(8) 0.003(8) -0.010(7)
C0AA 0.046(9) 0.036(8) 0.045(9) 0.005(7) 0.007(8) -0.005(7)
C1 0.061(11) 0.073(12) 0.023(8) -0.018(8) 0.023(8) -0.029(9)

loop_
_atom_type_symbol
_atom_type_description
_atom_type_scat_dispersion_real
_atom_type_scat_dispersion_imag
_atom_type_scat_source
C C 0.0181 0.0091 'International Tables Vol C Tables 4.2.6.8 and 6.1.1.4'
H H 0.0000 0.0000 'International Tables Vol C Tables 4.2.6.8 and 6.1.1.4'
F F 0.0727 0.0534 'International Tables Vol C Tables 4.2.6.8 and 6.1.1.4'
In In 0.0822 5.0449 'International Tables Vol C Tables 4.2.6.8 and 6.1.1.4'
O O 0.0492 0.0322 'International Tables Vol C Tables 4.2.6.8 and 6.1.1.4'

loop_
_geom_angle_atom_site_label_1
_geom_angle_atom_site_label_2
_geom_angle_atom_site_label_3
_geom_angle
_geom_angle_site_symmetry_1
_geom_angle_site_symmetry_3
O1AA In1 O1AA 180.0 5_666 .
O1AA In1 O0AA 90.5(4) . .
O1AA In1 O0AA 89.5(4) 5_666 .
O1AA In1 O0AA 89.5(4) . 5_666
O1AA In1 O0AA 90.5(4) 5_666 5_666
O1AA In1 O4 89.9(4) 5_666 5_666
O1AA In1 O4 90.1(4) 5_666 .
O1AA In1 O4 89.9(4) . .
O1AA In1 O4 90.1(4) . 5_666
O0AA In1 O0AA 180.0 . 5_666
O4 In1 O0AA 86.9(4) 5_666 5_666
O4 In1 O0AA 93.1(4) . 5_666
O4 In1 O0AA 93.1(4) 5_666 .
O4 In1 O0AA 86.9(4) . .
O4 In1 O4 180.0(5) 5_666 .
O1AA In2 O1AA 79.6(5) . 2_656
O1AA In2 O2 90.1(4) 2_656 2_656
O1AA In2 O2 90.1(4) . .
O1AA In2 O2 87.4(4) 2_656 .
O1AA In2 O2 87.4(4) . 2_656
O2 In2 O2 176.8(6) 2_656 .
O3 In2 O1AA 175.7(4) 2_656 2_656
O3 In2 O1AA 96.3(4) 2_656 .
O3 In2 O1AA 96.3(4) . 2_656
O3 In2 O1AA 175.7(4) . .
O3 In2 O2 93.9(4) . 2_656
O3 In2 O2 88.4(4) . .
O3 In2 O2 88.4(4) 2_656 2_656
O3 In2 O2 93.9(4) 2_656 .
O3 In2 O3 87.8(5) 2_656 .
In1 O1AA In2 117.7(4) . .
C1 O1AA In1 127.2(8) . .
C1 O1AA In2 111.1(8) . .
C10 O0AA In1 133.2(10) . .
C10 O2 In2 126.9(9) 5_666 .
C5 O3 In2 131.5(10) 2_656 .
C5 O4 In1 136.3(9) . .
O3 C5 O4 124.9(14) 2_656 .
O3 C5 C21 118.3(14) 2_656 .
O4 C5 C21 116.7(13) . .
O0AA C10 C20 115.8(13) . .
O2 C10 O0AA 126.2(14) 5_666 .
O2 C10 C20 118.0(13) 5_666 .
C14 C13 C25 117.9(13) . .
C14 C13 C30 119.4(14) . .
C25 C13 C30 122.6(14) . .
C13 C14 H14 118.6 . .
C13 C14 C0AA 122.8(15) . .
C0AA C14 H14 118.6 . .
C21 C16 H16 120.6 . .
C25 C16 H16 120.6 . .
C25 C16 C21 118.8(14) . .
C19 C17 H17 121.1 . .
C20 C17 H17 121.1 . .
C20 C17 C19 117.8(14) . .
C20 C18 H18 118.8 . .
C24 C18 H18 118.8 . .
C24 C18 C20 122.3(16) . .
C17 C19 H19 119.0 . .
C22 C19 C17 122.0(15) . .
C22 C19 H19 119.0 . .
C17 C20 C10 118.6(13) . .
C18 C20 C10 122.5(14) . .
C18 C20 C17 118.9(15) . .
C16 C21 C5 120.3(13) . .
C16 C21 C0AA 121.1(15) . .
C0AA C21 C5 118.6(13) . .
C19 C22 C24 119.4(15) . .
C19 C22 C30 116.8(14) . 4_545
C24 C22 C30 123.8(15) . 4_545
C18 C24 C22 119.5(15) . .
C18 C24 H24 120.2 . .
C22 C24 H24 120.2 . .
C13 C25 H25 119.8 . .
C16 C25 C13 120.5(14) . .
C16 C25 H25 119.8 . .
F7 C27 C30 108.8(14) . .
F9 C27 F7 107.3(19) . .
F9 C27 F15 109.2(15) . .
F9 C27 C30 111.8(17) . .
F15 C27 F7 105.4(17) . .
F15 C27 C30 113.9(18) . .
F11 C29 F12 107(2) . .
F11 C29 F23 105.9(17) . .
F11 C29 C30 113.0(16) . .
F12 C29 F23 103.6(15) . .
F12 C29 C30 113.3(17) . .
F23 C29 C30 113(2) . .
C22 C30 C13 109.4(12) 4 .
C22 C30 C29 113.7(15) 4 .
C27 C30 C13 114.6(15) . .
C27 C30 C22 108.4(15) . 4
C27 C30 C29 106.4(16) . .
C29 C30 C13 104.3(15) . .
C14 C0AA C21 118.6(15) . .
C14 C0AA H0AA 120.7 . .
C21 C0AA H0AA 120.7 . .
O1AA C1 C1 107.9(10) . 2_656
O1AA C1 H1A 110.1 . .
O1AA C1 H1B 110.1 . .
C1 C1 H1A 110.1 2_656 .
C1 C1 H1B 110.1 2_656 .
H1A C1 H1B 108.4 . .

loop_
_geom_bond_atom_site_label_1
_geom_bond_atom_site_label_2
_geom_bond_distance
_geom_bond_site_symmetry_2
In1 O1AA 2.057(9) 5_666
In1 O1AA 2.057(9) .
In1 O0AA 2.167(9) .
In1 O0AA 2.167(9) 5_666
In1 O4 2.152(8) 5_666
In1 O4 2.152(8) .
In2 O1AA 2.146(8) 2_656
In2 O1AA 2.146(8) .
In2 O2 2.216(10) .
In2 O2 2.216(10) 2_656
In2 O3 2.126(9) .
In2 O3 2.126(9) 2_656
O1AA C1 1.436(19) .
O0AA C10 1.261(17) .
O2 C10 1.209(18) 5_666
O3 C5 1.248(17) 2_656
O4 C5 1.275(19) .
C5 O3 1.248(17) 2_656
C5 C21 1.49(2) .
F7 C27 1.37(2) .
F9 C27 1.29(2) .
C10 O2 1.209(18) 5_666
C10 C20 1.49(2) .
F11 C29 1.31(3) .
F12 C29 1.33(2) .
C13 C14 1.36(2) .
C13 C25 1.42(2) .
C13 C30 1.56(2) .
C14 H14 0.9300 .
C14 C0AA 1.36(2) .
F15 C27 1.35(2) .
C16 H16 0.9300 .
C16 C21 1.39(2) .
C16 C25 1.38(2) .
C17 H17 0.9300 .
C17 C19 1.39(2) .
C17 C20 1.38(2) .
C18 H18 0.9300 .
C18 C20 1.36(2) .
C18 C24 1.34(3) .
C19 H19 0.9300 .
C19 C22 1.33(2) .
C21 C0AA 1.39(2) .
C22 C24 1.38(2) .
C22 C30 1.54(2) 4_545
F23 C29 1.36(2) .
C24 H24 0.9300 .
C25 H25 0.9300 .
C27 C30 1.53(3) .
C29 C30 1.56(3) .
C30 C22 1.54(2) 4
C0AA H0AA 0.9300 .
C1 C1 1.58(3) 2_656
C1 H1A 0.9700 .
C1 H1B 0.9700 .

loop_
_geom_torsion_atom_site_label_1
_geom_torsion_atom_site_label_2
_geom_torsion_atom_site_label_3
_geom_torsion_atom_site_label_4
_geom_torsion
_geom_torsion_site_symmetry_1
_geom_torsion_site_symmetry_4
In1 O1AA C1 C1 117.3(12) . 2_656
In1 O0AA C10 O2 51(2) . 5_666
In1 O0AA C10 C20 -128.9(13) . .
In1 O4 C5 O3 -3(3) . 2_656
In1 O4 C5 C21 173.2(10) . .
In2 O1AA C1 C1 -39.5(17) . 2_656
O0AA C10 C20 C17 -171.3(14) . .
O0AA C10 C20 C18 8(2) . .
O2 C10 C20 C17 9(2) 5_666 .
O2 C10 C20 C18 -172.0(16) 5_666 .
O3 C5 C21 C16 19(2) 2_656 .
O3 C5 C21 C0AA -158.6(15) 2_656 .
O4 C5 C21 C16 -157.6(16) . .
O4 C5 C21 C0AA 25(2) . .
C5 C21 C0AA C14 175.8(16) . .
F7 C27 C30 C13 -51.5(19) . .
F7 C27 C30 C22 71.0(17) . 4
F7 C27 C30 C29 -166.3(14) . .
F9 C27 C30 C13 -169.8(16) . .
F9 C27 C30 C22 -47(2) . 4
F9 C27 C30 C29 75(2) . .
F11 C29 C30 C13 69.0(18) . .
F11 C29 C30 C22 -50(2) . 4
F11 C29 C30 C27 -169.5(16) . .
F12 C29 C30 C13 -54(2) . .
F12 C29 C30 C22 -172.7(18) . 4
F12 C29 C30 C27 68(2) . .
C13 C14 C0AA C21 -3(3) . .
C14 C13 C25 C16 -7(3) . .
C14 C13 C30 C22 46(2) . 4
C14 C13 C30 C27 168.0(16) . .
C14 C13 C30 C29 -76(2) . .
F15 C27 C30 C13 66(2) . .
F15 C27 C30 C22 -171.7(15) . 4
F15 C27 C30 C29 -49(2) . .
C16 C21 C0AA C14 -2(3) . .
C17 C19 C22 C24 -3(3) . .
C17 C19 C22 C30 178.4(16) . 4_545
C19 C17 C20 C10 179.0(15) . .
C19 C17 C20 C18 0(2) . .
C19 C22 C24 C18 0(3) . .
C20 C17 C19 C22 3(3) . .
C20 C18 C24 C22 2(3) . .
C21 C16 C25 C13 3(3) . .
F23 C29 C30 C13 -170.9(15) . .
F23 C29 C30 C22 70(2) . 4
F23 C29 C30 C27 -49(2) . .
C24 C18 C20 C10 178.7(17) . .
C24 C18 C20 C17 -2(3) . .
C25 C13 C14 C0AA 7(3) . .
C25 C13 C30 C22 -137.4(17) . 4
C25 C13 C30 C27 -15(2) . .
C25 C13 C30 C29 101(2) . .
C25 C16 C21 C5 -175.9(17) . .
C25 C16 C21 C0AA 2(3) . .
C30 C13 C14 C0AA -175.8(16) . .
C30 C13 C25 C16 176.0(17) . .
C30 C22 C24 C18 179.1(18) 4_545 .
